data_4064071
loop_
_publ_author_name
'Wallner, Andreas'
'Hlina, Johann'
'Wagner, Harald'
'Baumgartner, Judith'
'Marschner, Christoph'

_publ_section_title
;
 Conformational Control of Polysilanes: Use of CH(2) Spacers in the
 Silicon Backbone.
;
_journal_issue 15
_journal_name_full Organometallics
_journal_page_first 3930
_journal_page_last 3938
_journal_paper_doi 10.1021/om1011159
_journal_volume 30
_journal_year 2011
_chemical_formula_sum 'C208 H608 Si88'
_chemical_formula_weight 5582.86
_chemical_name_systematic
;
 ?
;
_space_group_IT_number 14
_symmetry_cell_setting monoclinic
_symmetry_space_group_name_Hall '-P 2ybc'
_symmetry_space_group_name_H-M 'P 1 21/c 1'
_atom_sites_solution_hydrogens geom
_atom_sites_solution_primary direct
_atom_sites_solution_secondary difmap
_audit_creation_method SHELXL-97
_cell_angle_alpha 90.00
_cell_angle_beta 99.97(3)
_cell_angle_gamma 90.00
_cell_formula_units_Z 1
_cell_length_a 19.020(4)
_cell_length_b 16.414(3)
_cell_length_c 29.778(6)
_cell_measurement_reflns_used 4754
_cell_measurement_temperature 100(2)
_cell_measurement_theta_max 52.257
_cell_measurement_theta_min 4.336
_cell_volume 9156(3)
_computing_cell_refinement 'Bruker XSCANS'
_computing_data_collection 'Bruker XSCANS'
_computing_data_reduction 'Bruker SHELXTL'
_computing_molecular_graphics 'Bruker SHELXTL'
_computing_publication_material 'Bruker SHELXTL'
_computing_structure_refinement 'SHELXL-97 (Sheldrick, 1997)'
_computing_structure_solution 'SHELXS-97 (Sheldrick, 1990)'
_diffrn_ambient_temperature 100(2)
_diffrn_measured_fraction_theta_full 1.000
_diffrn_measured_fraction_theta_max 1.000
_diffrn_measurement_device_type 'SMART APEX'
_diffrn_measurement_method '\w scans'
_diffrn_radiation_monochromator graphite
_diffrn_radiation_source 'fine-focus sealed tube'
_diffrn_radiation_type MoK\a
_diffrn_radiation_wavelength 0.71073
_diffrn_reflns_av_R_equivalents 0.0972
_diffrn_reflns_av_sigmaI/netI 0.0907
_diffrn_reflns_limit_h_max 22
_diffrn_reflns_limit_h_min -22
_diffrn_reflns_limit_k_max 19
_diffrn_reflns_limit_k_min -19
_diffrn_reflns_limit_l_max 34
_diffrn_reflns_limit_l_min -35
_diffrn_reflns_number 64873
_diffrn_reflns_theta_full 25.00
_diffrn_reflns_theta_max 25.00
_diffrn_reflns_theta_min 1.09
_exptl_absorpt_coefficient_mu 0.328
_exptl_absorpt_correction_T_max 0.9494
_exptl_absorpt_correction_T_min 0.8938
_exptl_absorpt_correction_type multi-scan
_exptl_absorpt_process_details SADABS
_exptl_crystal_colour colorless
_exptl_crystal_density_diffrn 1.012
_exptl_crystal_density_method 'not measured'
_exptl_crystal_description plates
_exptl_crystal_F_000 3088
_exptl_crystal_size_max 0.35
_exptl_crystal_size_mid 0.24
_exptl_crystal_size_min 0.16
_refine_diff_density_max 0.695
_refine_diff_density_min -0.458
_refine_diff_density_rms 0.087
_refine_ls_extinction_method none
_refine_ls_goodness_of_fit_ref 1.140
_refine_ls_hydrogen_treatment constr
_refine_ls_matrix_type full
_refine_ls_number_parameters 851
_refine_ls_number_reflns 16131
_refine_ls_number_restraints 150
_refine_ls_restrained_S_all 1.135
_refine_ls_R_factor_all 0.1483
_refine_ls_R_factor_gt 0.0998
_refine_ls_shift/su_max 0.005
_refine_ls_shift/su_mean 0.000
_refine_ls_structure_factor_coef Fsqd
_refine_ls_weighting_details 'calc w=1/[\s^2^(Fo^2^)+(0.0517P)^2^+21.3848P] where P=(Fo^2^+2Fc^2^)/3'
_refine_ls_weighting_scheme calc
_refine_ls_wR_factor_gt 0.1777
_refine_ls_wR_factor_ref 0.1987
_reflns_number_gt 10919
_reflns_number_total 16131
_reflns_threshold_expression >2sigma(I)
_cod_data_source_file om1011159_si_001.cif
_cod_data_source_block 9_761j
_cod_original_sg_symbol_H-M P2(1)/c
_cod_database_code 4064071

loop_
_symmetry_equiv_pos_as_xyz
'x, y, z'
'-x, y+1/2, -z+1/2'
'-x, -y, -z'
'x, -y-1/2, z-1/2'

loop_
_atom_site_label
_atom_site_type_symbol
_atom_site_fract_x
_atom_site_fract_y
_atom_site_fract_z
_atom_site_U_iso_or_equiv
_atom_site_adp_type
_atom_site_occupancy
_atom_site_symmetry_multiplicity
_atom_site_calc_flag
_atom_site_refinement_flags
_atom_site_disorder_assembly
_atom_site_disorder_group
Si17 Si 0.1291(4) 0.2971(4) 0.3663(2) 0.0182(14) Uani 0.414(7) 1 d PU A 1
Si18 Si 0.1846(17) 0.2080(18) 0.4268(9) 0.039(7) Uani 0.414(7) 1 d PU A 1
C36 C 0.2392(10) 0.1299(14) 0.4019(7) 0.004(4) Uani 0.414(7) 1 d PU A 1
H36A H 0.2701 0.1010 0.4266 0.006 Uiso 0.414(7) 1 calc PR A 1
H36B H 0.2687 0.1571 0.3825 0.006 Uiso 0.414(7) 1 calc PR A 1
H36C H 0.2073 0.0908 0.3836 0.006 Uiso 0.414(7) 1 calc PR A 1
C37 C 0.2483(16) 0.2801(15) 0.4663(11) 0.022(6) Uani 0.414(7) 1 d PU A 1
H37A H 0.2220 0.3285 0.4732 0.033 Uiso 0.414(7) 1 calc PR A 1
H37B H 0.2877 0.2965 0.4510 0.033 Uiso 0.414(7) 1 calc PR A 1
H37C H 0.2675 0.2516 0.4947 0.033 Uiso 0.414(7) 1 calc PR A 1
C38 C 0.116(3) 0.156(3) 0.4578(16) 0.067(15) Uani 0.414(7) 1 d PU A 1
H38A H 0.1391 0.1096 0.4757 0.100 Uiso 0.414(7) 1 calc PR A 1
H38B H 0.0761 0.1358 0.4354 0.100 Uiso 0.414(7) 1 calc PR A 1
H38C H 0.0990 0.1948 0.4782 0.100 Uiso 0.414(7) 1 calc PR A 1
Si21 Si 0.2241(6) 0.3560(7) 0.3355(4) 0.028(2) Uani 0.414(7) 1 d PU A 1
C46 C 0.0765(7) 0.3879(9) 0.3834(5) 0.023(4) Uani 0.414(7) 1 d P A 1
H46A H 0.1120 0.4317 0.3922 0.028 Uiso 0.414(7) 1 calc PR A 1
H46B H 0.0457 0.4065 0.3549 0.028 Uiso 0.414(7) 1 calc PR A 1
C47 C 0.2664(8) 0.4357(10) 0.3767(6) 0.041(5) Uani 0.414(7) 1 d PU A 1
H47A H 0.3024 0.4655 0.3634 0.061 Uiso 0.414(7) 1 calc PR A 1
H47B H 0.2893 0.4094 0.4051 0.061 Uiso 0.414(7) 1 calc PR A 1
H47C H 0.2297 0.4736 0.3833 0.061 Uiso 0.414(7) 1 calc PR A 1
C48 C 0.1941(13) 0.4054(14) 0.2819(6) 0.027(6) Uani 0.414(7) 1 d PU A 1
H48A H 0.1517 0.4382 0.2839 0.040 Uiso 0.414(7) 1 calc PR A 1
H48B H 0.1821 0.3643 0.2580 0.040 Uiso 0.414(7) 1 calc PR A 1
H48C H 0.2320 0.4408 0.2746 0.040 Uiso 0.414(7) 1 calc PR A 1
C49 C 0.2913(17) 0.2832(15) 0.3375(10) 0.013(5) Uani 0.414(7) 1 d PU A 1
H49A H 0.3199 0.2951 0.3140 0.019 Uiso 0.414(7) 1 calc PR A 1
H49B H 0.2698 0.2290 0.3322 0.019 Uiso 0.414(7) 1 calc PR A 1
H49C H 0.3220 0.2846 0.3676 0.019 Uiso 0.414(7) 1 calc PR A 1
Si22 Si 0.0187(3) 0.3877(5) 0.4277(2) 0.0291(14) Uani 0.414(7) 1 d PU A 1
C50 C -0.0383(7) 0.4787(10) 0.4189(5) 0.032(4) Uani 0.414(7) 1 d PU A 1
H50A H -0.0083 0.5275 0.4205 0.048 Uiso 0.414(7) 1 calc PR A 1
H50B H -0.0682 0.4814 0.4426 0.048 Uiso 0.414(7) 1 calc PR A 1
H50C H -0.0689 0.4758 0.3889 0.048 Uiso 0.414(7) 1 calc PR A 1
C51 C -0.0372(11) 0.2951(13) 0.4251(8) 0.016(6) Uani 0.414(7) 1 d PU A 1
H51A H -0.0629 0.2947 0.4509 0.024 Uiso 0.414(7) 1 calc PR A 1
H51B H -0.0067 0.2467 0.4264 0.024 Uiso 0.414(7) 1 calc PR A 1
H51C H -0.0716 0.2949 0.3965 0.024 Uiso 0.414(7) 1 calc PR A 1
C52 C 0.074(3) 0.394(3) 0.4876(12) 0.038(9) Uani 0.414(7) 1 d PU A 1
H52A H 0.0953 0.4487 0.4924 0.056 Uiso 0.414(7) 1 calc PR A 1
H52B H 0.1127 0.3535 0.4906 0.056 Uiso 0.414(7) 1 calc PR A 1
H52C H 0.0439 0.3836 0.5103 0.056 Uiso 0.414(7) 1 calc PR A 1
Si71 Si 0.1053(2) 0.2909(3) 0.37661(16) 0.0138(9) Uani 0.586(7) 1 d PU A 2
Si72 Si 0.2330(4) 0.3816(4) 0.3286(3) 0.0201(12) Uani 0.586(7) 1 d PU A 2
C74 C 0.1607(4) 0.3830(5) 0.3636(3) 0.013(2) Uani 0.586(7) 1 d PU A 2
H74A H 0.1258 0.4241 0.3494 0.016 Uiso 0.586(7) 1 calc PR A 2
H74B H 0.1827 0.4055 0.3936 0.016 Uiso 0.586(7) 1 calc PR A 2
C75 C 0.2917(6) 0.4696(7) 0.3454(4) 0.040(3) Uani 0.586(7) 1 d PU A 2
H75A H 0.3149 0.4636 0.3773 0.060 Uiso 0.586(7) 1 calc PR A 2
H75B H 0.2634 0.5198 0.3420 0.060 Uiso 0.586(7) 1 calc PR A 2
H75C H 0.3282 0.4723 0.3259 0.060 Uiso 0.586(7) 1 calc PR A 2
C76 C 0.2940(16) 0.2895(17) 0.3289(8) 0.061(8) Uani 0.586(7) 1 d PU A 2
H76A H 0.3386 0.3062 0.3193 0.091 Uiso 0.586(7) 1 calc PR A 2
H76B H 0.2702 0.2482 0.3078 0.091 Uiso 0.586(7) 1 calc PR A 2
H76C H 0.3046 0.2667 0.3598 0.091 Uiso 0.586(7) 1 calc PR A 2
C77 C 0.1912(8) 0.3932(9) 0.2661(4) 0.022(3) Uani 0.586(7) 1 d PU A 2
H77A H 0.2282 0.3868 0.2472 0.034 Uiso 0.586(7) 1 calc PR A 2
H77B H 0.1697 0.4474 0.2611 0.034 Uiso 0.586(7) 1 calc PR A 2
H77C H 0.1544 0.3515 0.2579 0.034 Uiso 0.586(7) 1 calc PR A 2
Si73 Si 0.02119(17) 0.3477(3) 0.41758(12) 0.0160(9) Uani 0.586(7) 1 d PU A 2
C81 C -0.0225(5) 0.4401(6) 0.3864(3) 0.025(3) Uani 0.586(7) 1 d PU A 2
H81A H -0.0546 0.4657 0.4046 0.037 Uiso 0.586(7) 1 calc PR A 2
H81B H -0.0499 0.4232 0.3569 0.037 Uiso 0.586(7) 1 calc PR A 2
H81C H 0.0144 0.4791 0.3814 0.037 Uiso 0.586(7) 1 calc PR A 2
C82 C 0.0689(15) 0.3862(15) 0.4736(7) 0.017(5) Uani 0.586(7) 1 d PU A 2
H82A H 0.0352 0.4156 0.4892 0.025 Uiso 0.586(7) 1 calc PR A 2
H82B H 0.1073 0.4232 0.4686 0.025 Uiso 0.586(7) 1 calc PR A 2
H82C H 0.0893 0.3402 0.4925 0.025 Uiso 0.586(7) 1 calc PR A 2
C83 C -0.0514(8) 0.2744(10) 0.4268(6) 0.027(4) Uani 0.586(7) 1 d PU A 2
H83A H -0.0305 0.2295 0.4464 0.040 Uiso 0.586(7) 1 calc PR A 2
H83B H -0.0749 0.2526 0.3974 0.040 Uiso 0.586(7) 1 calc PR A 2
H83C H -0.0866 0.3029 0.4415 0.040 Uiso 0.586(7) 1 calc PR A 2
Si75 Si 0.1756(11) 0.2055(12) 0.4284(6) 0.0168(19) Uani 0.586(7) 1 d PU A 2
C78 C 0.2432(12) 0.2591(10) 0.4691(7) 0.031(5) Uani 0.586(7) 1 d PU A 2
H78A H 0.2668 0.2206 0.4920 0.047 Uiso 0.586(7) 1 calc PR A 2
H78B H 0.2204 0.3023 0.4842 0.047 Uiso 0.586(7) 1 calc PR A 2
H78C H 0.2788 0.2832 0.4528 0.047 Uiso 0.586(7) 1 calc PR A 2
C79 C 0.2198(8) 0.1184(11) 0.4049(6) 0.023(4) Uani 0.586(7) 1 d PU A 2
H79A H 0.2470 0.1384 0.3820 0.035 Uiso 0.586(7) 1 calc PR A 2
H79B H 0.1835 0.0796 0.3906 0.035 Uiso 0.586(7) 1 calc PR A 2
H79C H 0.2522 0.0913 0.4295 0.035 Uiso 0.586(7) 1 calc PR A 2
C80 C 0.1194(15) 0.1555(18) 0.4646(10) 0.024(5) Uani 0.586(7) 1 d PU A 2
H80A H 0.1497 0.1256 0.4891 0.035 Uiso 0.586(7) 1 calc PR A 2
H80B H 0.0866 0.1175 0.4462 0.035 Uiso 0.586(7) 1 calc PR A 2
H80C H 0.0918 0.1968 0.4778 0.035 Uiso 0.586(7) 1 calc PR A 2
Si19 Si -0.22806(8) 0.36327(9) 0.15151(5) 0.0161(3) Uani 1 1 d . . .
Si20 Si 0.01771(8) 0.36457(11) 0.09917(5) 0.0220(4) Uani 1 1 d . . .
Si1 Si 0.31255(9) -0.04110(10) 0.07236(5) 0.0224(4) Uani 1 1 d . . .
Si2 Si 0.36115(9) 0.04315(10) 0.13458(5) 0.0228(4) Uani 1 1 d . . .
Si3 Si 0.42311(9) -0.03791(10) 0.19393(5) 0.0210(4) Uani 1 1 d . . .
Si4 Si 0.46403(8) 0.03629(9) 0.26154(5) 0.0176(3) Uani 1 1 d . . .
Si5 Si 0.55687(8) -0.03393(10) 0.30892(5) 0.0188(4) Uani 1 1 d . . .
Si6 Si 0.62219(8) 0.04757(10) 0.36692(5) 0.0184(4) Uani 1 1 d . . .
Si7 Si 0.67615(9) -0.04012(10) 0.42608(5) 0.0216(4) Uani 1 1 d . . .
Si8 Si 0.25981(8) 0.10874(10) 0.15648(5) 0.0224(4) Uani 1 1 d . . .
Si9 Si 0.50248(9) 0.11792(12) 0.09788(6) 0.0311(4) Uani 1 1 d . . .
Si10 Si 0.51387(8) 0.13149(10) 0.42998(5) 0.0210(4) Uani 1 1 d . . .
Si11 Si 0.71894(8) 0.11003(10) 0.33899(5) 0.0192(4) Uani 1 1 d . . .
Si12 Si -0.17805(8) 0.20907(10) 0.07051(5) 0.0194(4) Uani 1 1 d . . .
Si13 Si -0.12925(8) 0.29308(9) 0.13279(5) 0.0147(3) Uani 1 1 d . . .
Si14 Si -0.07190(8) 0.21126(10) 0.19327(5) 0.0185(4) Uani 1 1 d . . .
Si15 Si -0.03513(8) 0.28330(9) 0.26203(5) 0.0179(4) Uani 1 1 d . A .
Si16 Si 0.05557(9) 0.21373(10) 0.31152(5) 0.0218(4) Uani 1 1 d . . .
C1 C 0.3676(3) -0.1323(4) 0.0621(2) 0.0296(15) Uani 1 1 d . . .
H1A H 0.3407 -0.1659 0.0378 0.044 Uiso 1 1 calc R . .
H1B H 0.3787 -0.1645 0.0901 0.044 Uiso 1 1 calc R . .
H1C H 0.4122 -0.1141 0.0530 0.044 Uiso 1 1 calc R . .
C2 C 0.2988(3) 0.0221(4) 0.01916(19) 0.0314(15) Uani 1 1 d . . .
H2A H 0.3447 0.0447 0.0145 0.047 Uiso 1 1 calc R . .
H2B H 0.2656 0.0666 0.0222 0.047 Uiso 1 1 calc R . .
H2C H 0.2789 -0.0120 -0.0070 0.047 Uiso 1 1 calc R . .
C3 C 0.2238(3) -0.0806(4) 0.0817(2) 0.0291(15) Uani 1 1 d . . .
H3A H 0.2048 -0.1185 0.0571 0.044 Uiso 1 1 calc R . .
H3B H 0.1906 -0.0349 0.0818 0.044 Uiso 1 1 calc R . .
H3C H 0.2295 -0.1090 0.1110 0.044 Uiso 1 1 calc R . .
C4 C 0.4961(3) -0.1004(4) 0.1745(2) 0.0331(16) Uani 1 1 d . . .
H4A H 0.5096 -0.1454 0.1959 0.050 Uiso 1 1 calc R . .
H4B H 0.5377 -0.0657 0.1736 0.050 Uiso 1 1 calc R . .
H4C H 0.4786 -0.1224 0.1441 0.050 Uiso 1 1 calc R . .
C5 C 0.3565(3) -0.1152(3) 0.20795(19) 0.0265(14) Uani 1 1 d . . .
H5A H 0.3385 -0.1477 0.1808 0.040 Uiso 1 1 calc R . .
H5B H 0.3165 -0.0868 0.2180 0.040 Uiso 1 1 calc R . .
H5C H 0.3797 -0.1511 0.2324 0.040 Uiso 1 1 calc R . .
C6 C 0.4872(3) 0.1451(4) 0.2500(2) 0.0278(14) Uani 1 1 d . . .
H6A H 0.4488 0.1691 0.2278 0.042 Uiso 1 1 calc R . .
H6B H 0.5319 0.1464 0.2378 0.042 Uiso 1 1 calc R . .
H6C H 0.4931 0.1764 0.2784 0.042 Uiso 1 1 calc R . .
C7 C 0.3854(3) 0.0429(4) 0.29290(19) 0.0280(14) Uani 1 1 d . . .
H7A H 0.3966 0.0811 0.3185 0.042 Uiso 1 1 calc R . .
H7B H 0.3757 -0.0110 0.3045 0.042 Uiso 1 1 calc R . .
H7C H 0.3432 0.0622 0.2719 0.042 Uiso 1 1 calc R . .
C8 C 0.5142(3) -0.1253(3) 0.3325(2) 0.0299(15) Uani 1 1 d . . .
H8A H 0.4877 -0.1571 0.3072 0.045 Uiso 1 1 calc R . .
H8B H 0.4815 -0.1067 0.3524 0.045 Uiso 1 1 calc R . .
H8C H 0.5515 -0.1595 0.3500 0.045 Uiso 1 1 calc R . .
C9 C 0.6252(3) -0.0766(4) 0.27598(19) 0.0285(15) Uani 1 1 d . . .
H9A H 0.6672 -0.0952 0.2974 0.043 Uiso 1 1 calc R . .
H9B H 0.6395 -0.0340 0.2563 0.043 Uiso 1 1 calc R . .
H9C H 0.6044 -0.1225 0.2572 0.043 Uiso 1 1 calc R . .
C10 C 0.7222(3) -0.1248(4) 0.4007(2) 0.0304(15) Uani 1 1 d . . .
H10A H 0.7512 -0.1562 0.4252 0.046 Uiso 1 1 calc R . .
H10B H 0.7530 -0.1021 0.3807 0.046 Uiso 1 1 calc R . .
H10C H 0.6865 -0.1606 0.3831 0.046 Uiso 1 1 calc R . .
C11 C 0.7446(3) 0.0171(4) 0.46684(19) 0.0270(14) Uani 1 1 d . . .
H11A H 0.7603 -0.0162 0.4940 0.040 Uiso 1 1 calc R . .
H11B H 0.7238 0.0680 0.4757 0.040 Uiso 1 1 calc R . .
H11C H 0.7857 0.0295 0.4521 0.040 Uiso 1 1 calc R . .
C12 C 0.6130(3) -0.0912(4) 0.4593(2) 0.0316(15) Uani 1 1 d . . .
H12A H 0.5806 -0.1269 0.4390 0.047 Uiso 1 1 calc R . .
H12B H 0.5852 -0.0498 0.4722 0.047 Uiso 1 1 calc R . .
H12C H 0.6403 -0.1236 0.4840 0.047 Uiso 1 1 calc R . .
C13 C 0.2022(3) 0.1510(4) 0.1040(2) 0.0298(15) Uani 1 1 d . . .
H13A H 0.1636 0.1835 0.1129 0.045 Uiso 1 1 calc R . .
H13B H 0.1817 0.1060 0.0843 0.045 Uiso 1 1 calc R . .
H13C H 0.2311 0.1855 0.0875 0.045 Uiso 1 1 calc R . .
C14 C 0.2045(3) 0.0394(4) 0.1863(2) 0.0304(15) Uani 1 1 d . . .
H14A H 0.2307 0.0266 0.2168 0.046 Uiso 1 1 calc R . .
H14B H 0.1945 -0.0110 0.1687 0.046 Uiso 1 1 calc R . .
H14C H 0.1595 0.0665 0.1889 0.046 Uiso 1 1 calc R . .
C15 C 0.2872(4) 0.1971(4) 0.1949(2) 0.0374(17) Uani 1 1 d . . .
H15A H 0.2449 0.2291 0.1982 0.056 Uiso 1 1 calc R . .
H15B H 0.3206 0.2314 0.1817 0.056 Uiso 1 1 calc R . .
H15C H 0.3104 0.1773 0.2248 0.056 Uiso 1 1 calc R . .
C16 C 0.4117(3) 0.1296(4) 0.1137(2) 0.0287(15) Uani 1 1 d . . .
H16A H 0.3804 0.1522 0.0865 0.034 Uiso 1 1 calc R . .
H16B H 0.4162 0.1723 0.1375 0.034 Uiso 1 1 calc R . .
C17 C 0.5142(3) 0.0226(4) 0.0657(2) 0.0398(18) Uani 1 1 d . . .
H17A H 0.5621 0.0217 0.0578 0.060 Uiso 1 1 calc R . .
H17B H 0.4784 0.0208 0.0378 0.060 Uiso 1 1 calc R . .
H17C H 0.5082 -0.0248 0.0847 0.060 Uiso 1 1 calc R . .
C18 C 0.5173(4) 0.2074(5) 0.0613(3) 0.056(2) Uani 1 1 d . . .
H18A H 0.5216 0.2572 0.0797 0.083 Uiso 1 1 calc R . .
H18B H 0.4768 0.2126 0.0362 0.083 Uiso 1 1 calc R . .
H18C H 0.5613 0.1992 0.0489 0.083 Uiso 1 1 calc R . .
C19 C 0.5717(3) 0.1220(4) 0.1495(2) 0.0400(17) Uani 1 1 d . . .
H19A H 0.5625 0.0796 0.1708 0.060 Uiso 1 1 calc R . .
H19B H 0.5707 0.1755 0.1639 0.060 Uiso 1 1 calc R . .
H19C H 0.6187 0.1131 0.1411 0.060 Uiso 1 1 calc R . .
C20 C 0.5688(3) 0.1383(3) 0.38392(19) 0.0243(14) Uani 1 1 d . . .
H20A H 0.6032 0.1832 0.3924 0.029 Uiso 1 1 calc R . .
H20B H 0.5363 0.1559 0.3560 0.029 Uiso 1 1 calc R . .
C21 C 0.4539(3) 0.0402(4) 0.42292(19) 0.0309(16) Uani 1 1 d . . .
H21A H 0.4817 -0.0084 0.4183 0.046 Uiso 1 1 calc R . .
H21B H 0.4160 0.0480 0.3964 0.046 Uiso 1 1 calc R . .
H21C H 0.4325 0.0331 0.4503 0.046 Uiso 1 1 calc R . .
C22 C 0.4565(3) 0.2251(4) 0.4263(2) 0.0355(16) Uani 1 1 d . . .
H22A H 0.4261 0.2277 0.3962 0.053 Uiso 1 1 calc R . .
H22B H 0.4870 0.2736 0.4309 0.053 Uiso 1 1 calc R . .
H22C H 0.4266 0.2230 0.4500 0.053 Uiso 1 1 calc R . .
C23 C 0.5733(3) 0.1321(4) 0.48683(18) 0.0270(14) Uani 1 1 d . . .
H23A H 0.5443 0.1276 0.5109 0.041 Uiso 1 1 calc R . .
H23B H 0.6006 0.1831 0.4906 0.041 Uiso 1 1 calc R . .
H23C H 0.6064 0.0859 0.4889 0.041 Uiso 1 1 calc R . .
C24 C 0.6897(3) 0.1548(4) 0.28078(19) 0.0318(15) Uani 1 1 d . . .
H24A H 0.7297 0.1842 0.2715 0.048 Uiso 1 1 calc R . .
H24B H 0.6500 0.1926 0.2815 0.048 Uiso 1 1 calc R . .
H24C H 0.6741 0.1111 0.2589 0.048 Uiso 1 1 calc R . .
C25 C 0.7964(3) 0.0407(4) 0.3362(2) 0.0305(15) Uani 1 1 d . . .
H25A H 0.7800 -0.0066 0.3171 0.046 Uiso 1 1 calc R . .
H25B H 0.8170 0.0224 0.3670 0.046 Uiso 1 1 calc R . .
H25C H 0.8327 0.0701 0.3229 0.046 Uiso 1 1 calc R . .
C26 C 0.7532(3) 0.1957(4) 0.3781(2) 0.0323(16) Uani 1 1 d . . .
H26A H 0.7929 0.2224 0.3670 0.049 Uiso 1 1 calc R . .
H26B H 0.7697 0.1743 0.4088 0.049 Uiso 1 1 calc R . .
H26C H 0.7148 0.2352 0.3789 0.049 Uiso 1 1 calc R . .
C27 C -0.1256(3) 0.1157(3) 0.0616(2) 0.0293(15) Uani 1 1 d . . .
H27A H -0.1526 0.0830 0.0369 0.044 Uiso 1 1 calc R . .
H27B H -0.1171 0.0835 0.0897 0.044 Uiso 1 1 calc R . .
H27C H -0.0798 0.1318 0.0534 0.044 Uiso 1 1 calc R . .
C28 C -0.1902(3) 0.2719(4) 0.01713(18) 0.0276(14) Uani 1 1 d . . .
H28A H -0.2141 0.2392 -0.0086 0.041 Uiso 1 1 calc R . .
H28B H -0.1434 0.2895 0.0112 0.041 Uiso 1 1 calc R . .
H28C H -0.2194 0.3198 0.0209 0.041 Uiso 1 1 calc R . .
C29 C -0.2679(3) 0.1715(4) 0.0788(2) 0.0288(15) Uani 1 1 d . . .
H29A H -0.2994 0.2181 0.0809 0.043 Uiso 1 1 calc R . .
H29B H -0.2629 0.1395 0.1069 0.043 Uiso 1 1 calc R . .
H29C H -0.2885 0.1373 0.0528 0.043 Uiso 1 1 calc R . .
C30 C 0.0022(3) 0.1484(4) 0.1753(2) 0.0327(16) Uani 1 1 d . . .
H30A H 0.0150 0.1036 0.1970 0.049 Uiso 1 1 calc R . .
H30B H 0.0441 0.1830 0.1750 0.049 Uiso 1 1 calc R . .
H30C H -0.0141 0.1260 0.1448 0.049 Uiso 1 1 calc R . .
C31 C -0.1405(3) 0.1337(4) 0.2046(2) 0.0324(15) Uani 1 1 d . . .
H31A H -0.1533 0.0985 0.1779 0.049 Uiso 1 1 calc R . .
H31B H -0.1833 0.1621 0.2107 0.049 Uiso 1 1 calc R . .
H31C H -0.1205 0.1006 0.2312 0.049 Uiso 1 1 calc R . .
C32 C -0.0095(3) 0.3924(3) 0.25217(19) 0.0237(14) Uani 1 1 d . . .
H32A H -0.0482 0.4188 0.2312 0.036 Uiso 1 1 calc R A .
H32B H 0.0342 0.3932 0.2390 0.036 Uiso 1 1 calc R . .
H32C H -0.0014 0.4217 0.2813 0.036 Uiso 1 1 calc R . .
C33 C -0.1163(3) 0.2868(4) 0.29076(19) 0.0265(14) Uani 1 1 d . . .
H33A H -0.1048 0.3169 0.3195 0.040 Uiso 1 1 calc R A .
H33B H -0.1307 0.2311 0.2970 0.040 Uiso 1 1 calc R . .
H33C H -0.1556 0.3141 0.2707 0.040 Uiso 1 1 calc R . .
C34 C 0.0124(3) 0.1236(4) 0.3355(2) 0.0339(16) Uani 1 1 d . A .
H34A H -0.0126 0.0903 0.3104 0.051 Uiso 1 1 calc R . .
H34B H -0.0218 0.1430 0.3542 0.051 Uiso 1 1 calc R . .
H34C H 0.0492 0.0907 0.3543 0.051 Uiso 1 1 calc R . .
C35 C 0.1245(3) 0.1698(4) 0.2796(2) 0.0301(15) Uani 1 1 d . A .
H35A H 0.1652 0.1495 0.3014 0.045 Uiso 1 1 calc R . .
H35B H 0.1406 0.2123 0.2606 0.045 Uiso 1 1 calc R . .
H35C H 0.1033 0.1249 0.2601 0.045 Uiso 1 1 calc R . .
C39 C -0.1972(3) 0.4521(3) 0.18926(18) 0.0205(13) Uani 1 1 d . . .
H39A H -0.1588 0.4805 0.1776 0.031 Uiso 1 1 calc R . .
H39B H -0.1795 0.4326 0.2203 0.031 Uiso 1 1 calc R . .
H39C H -0.2372 0.4896 0.1897 0.031 Uiso 1 1 calc R . .
C40 C -0.2900(3) 0.3015(4) 0.18074(19) 0.0239(14) Uani 1 1 d . . .
H40A H -0.2663 0.2885 0.2118 0.036 Uiso 1 1 calc R . .
H40B H -0.3024 0.2508 0.1638 0.036 Uiso 1 1 calc R . .
H40C H -0.3335 0.3328 0.1819 0.036 Uiso 1 1 calc R . .
C41 C -0.2811(3) 0.4044(4) 0.09724(18) 0.0255(14) Uani 1 1 d . . .
H41A H -0.3180 0.4415 0.1044 0.038 Uiso 1 1 calc R . .
H41B H -0.3037 0.3593 0.0786 0.038 Uiso 1 1 calc R . .
H41C H -0.2493 0.4340 0.0803 0.038 Uiso 1 1 calc R . .
C42 C -0.0739(3) 0.3787(3) 0.11299(18) 0.0186(12) Uani 1 1 d . . .
H42A H -0.1033 0.4023 0.0854 0.022 Uiso 1 1 calc R . .
H42B H -0.0696 0.4213 0.1368 0.022 Uiso 1 1 calc R . .
C43 C 0.0849(3) 0.3573(4) 0.15238(19) 0.0302(15) Uani 1 1 d . . .
H43A H 0.0868 0.4091 0.1689 0.045 Uiso 1 1 calc R . .
H43B H 0.1319 0.3455 0.1447 0.045 Uiso 1 1 calc R . .
H43C H 0.0714 0.3136 0.1716 0.045 Uiso 1 1 calc R . .
C44 C 0.0232(3) 0.2705(4) 0.06415(19) 0.0287(15) Uani 1 1 d . . .
H44A H 0.0085 0.2231 0.0803 0.043 Uiso 1 1 calc R . .
H44B H 0.0723 0.2630 0.0592 0.043 Uiso 1 1 calc R . .
H44C H -0.0086 0.2763 0.0347 0.043 Uiso 1 1 calc R . .
C45 C 0.0400(3) 0.4547(4) 0.0657(2) 0.0382(17) Uani 1 1 d . . .
H45A H 0.0063 0.4578 0.0369 0.057 Uiso 1 1 calc R . .
H45B H 0.0886 0.4489 0.0594 0.057 Uiso 1 1 calc R . .
H45C H 0.0367 0.5045 0.0834 0.057 Uiso 1 1 calc R . .

loop_
_atom_site_aniso_label
_atom_site_aniso_U_11
_atom_site_aniso_U_22
_atom_site_aniso_U_33
_atom_site_aniso_U_23
_atom_site_aniso_U_13
_atom_site_aniso_U_12
Si17 0.014(4) 0.027(3) 0.012(3) -0.001(2) 0.000(2) 0.003(3)
Si18 0.046(13) 0.029(7) 0.036(8) 0.005(6) -0.008(6) 0.019(7)
C36 0.002(6) 0.005(6) 0.004(5) 0.000(4) 0.001(4) -0.002(4)
C37 0.021(7) 0.021(8) 0.023(7) 0.000(5) 0.000(5) 0.003(5)
C38 0.08(2) 0.08(2) 0.03(2) -0.018(16) -0.008(15) 0.045(17)
Si21 0.019(3) 0.042(6) 0.021(4) 0.001(4) -0.004(3) -0.007(4)
C46 0.018(7) 0.027(9) 0.027(8) -0.016(7) 0.008(6) 0.005(6)
C47 0.030(9) 0.038(10) 0.056(12) 0.001(9) 0.012(8) 0.004(8)
C48 0.026(7) 0.027(7) 0.028(8) -0.002(5) 0.006(5) -0.002(4)
C49 0.013(6) 0.009(6) 0.015(6) 0.007(4) 0.001(4) -0.001(4)
Si22 0.033(3) 0.027(4) 0.030(3) -0.006(3) 0.012(2) -0.008(3)
C50 0.012(7) 0.040(10) 0.043(10) 0.014(8) 0.000(7) 0.001(7)
C51 0.014(7) 0.017(7) 0.016(6) 0.001(4) -0.002(4) 0.002(5)
C52 0.052(14) 0.037(13) 0.02(2) -0.012(14) -0.001(15) -0.020(11)
Si71 0.011(2) 0.0176(17) 0.013(2) 0.0017(14) 0.0023(14) 0.0014(17)
Si72 0.014(2) 0.022(3) 0.024(3) 0.003(2) 0.0046(17) 0.004(2)
C74 0.019(5) 0.008(5) 0.012(5) 0.008(4) 0.002(4) 0.002(4)
C75 0.028(6) 0.044(8) 0.050(8) -0.019(6) 0.011(6) -0.018(6)
C76 0.045(11) 0.094(15) 0.041(13) 0.046(10) 0.003(9) 0.004(9)
C77 0.030(7) 0.033(8) 0.005(6) 0.007(6) 0.003(5) -0.007(5)
Si73 0.0128(14) 0.023(2) 0.0101(17) 0.0053(15) -0.0045(12) 0.0048(16)
C81 0.036(6) 0.016(5) 0.024(6) 0.005(4) 0.010(5) 0.002(5)
C82 0.031(9) 0.009(8) 0.012(12) 0.002(7) 0.010(9) 0.005(7)
C83 0.016(7) 0.032(10) 0.037(8) 0.001(6) 0.018(6) -0.010(7)
Si75 0.016(3) 0.020(4) 0.012(3) -0.008(3) -0.003(2) 0.005(2)
C78 0.053(10) 0.002(8) 0.028(8) -0.001(7) -0.021(6) -0.006(7)
C79 0.012(8) 0.028(8) 0.032(8) -0.001(6) 0.013(6) -0.005(6)
C80 0.026(6) 0.026(6) 0.020(6) 0.004(4) 0.008(4) 0.001(4)
Si19 0.0163(8) 0.0152(8) 0.0163(8) 0.0009(7) 0.0012(6) 0.0004(6)
Si20 0.0191(8) 0.0314(10) 0.0167(8) -0.0010(7) 0.0059(7) -0.0059(7)
Si1 0.0265(9) 0.0196(9) 0.0184(9) -0.0025(7) -0.0037(7) -0.0005(7)
Si2 0.0286(9) 0.0169(9) 0.0209(9) 0.0006(7) -0.0013(7) -0.0029(7)
Si3 0.0244(9) 0.0204(9) 0.0167(8) 0.0016(7) -0.0013(7) -0.0016(7)
Si4 0.0196(8) 0.0165(8) 0.0152(8) -0.0001(7) -0.0015(6) -0.0014(7)
Si5 0.0190(8) 0.0190(9) 0.0168(8) -0.0009(7) -0.0010(7) -0.0011(7)
Si6 0.0203(8) 0.0174(9) 0.0168(8) 0.0001(7) 0.0007(7) 0.0003(7)
Si7 0.0272(9) 0.0209(9) 0.0156(8) 0.0000(7) 0.0006(7) 0.0038(7)
Si8 0.0205(8) 0.0282(10) 0.0180(8) -0.0014(7) 0.0017(7) -0.0037(7)
Si9 0.0270(9) 0.0409(12) 0.0272(10) 0.0091(8) 0.0095(8) 0.0035(8)
Si10 0.0167(8) 0.0281(10) 0.0182(8) 0.0010(7) 0.0031(7) -0.0019(7)
Si11 0.0209(8) 0.0192(9) 0.0175(8) 0.0004(7) 0.0038(7) -0.0008(7)
Si12 0.0204(8) 0.0189(9) 0.0170(8) -0.0028(7) -0.0019(7) 0.0006(7)
Si13 0.0155(8) 0.0143(8) 0.0133(8) -0.0007(6) -0.0005(6) -0.0002(6)
Si14 0.0201(8) 0.0189(9) 0.0150(8) -0.0002(7) -0.0014(7) 0.0010(7)
Si15 0.0212(8) 0.0185(9) 0.0122(8) 0.0000(7) -0.0019(6) 0.0012(7)
Si16 0.0264(9) 0.0170(9) 0.0186(9) -0.0009(7) -0.0055(7) 0.0038(7)
C1 0.036(4) 0.021(3) 0.029(3) -0.007(3) -0.003(3) 0.003(3)
C2 0.038(4) 0.033(4) 0.017(3) -0.002(3) -0.012(3) -0.004(3)
C3 0.027(3) 0.022(3) 0.038(4) -0.010(3) 0.005(3) -0.007(3)
C4 0.047(4) 0.027(4) 0.023(3) -0.008(3) -0.002(3) 0.010(3)
C5 0.035(3) 0.018(3) 0.022(3) 0.006(3) -0.007(3) -0.015(3)
C6 0.032(3) 0.025(4) 0.024(3) 0.001(3) -0.001(3) 0.000(3)
C7 0.024(3) 0.037(4) 0.023(3) 0.003(3) 0.003(3) 0.005(3)
C8 0.041(4) 0.018(3) 0.024(3) 0.004(3) -0.012(3) -0.013(3)
C9 0.033(4) 0.031(4) 0.018(3) -0.004(3) -0.004(3) 0.003(3)
C10 0.037(4) 0.021(3) 0.030(4) 0.010(3) -0.002(3) 0.011(3)
C11 0.030(3) 0.028(4) 0.018(3) -0.004(3) -0.009(3) 0.003(3)
C12 0.049(4) 0.020(3) 0.026(4) 0.007(3) 0.008(3) 0.003(3)
C13 0.032(3) 0.023(4) 0.033(4) 0.002(3) 0.000(3) 0.004(3)
C14 0.029(3) 0.038(4) 0.025(3) 0.003(3) 0.007(3) -0.003(3)
C15 0.055(5) 0.024(4) 0.035(4) 0.000(3) 0.012(3) 0.005(3)
C16 0.035(4) 0.030(4) 0.021(3) -0.002(3) 0.003(3) -0.007(3)
C17 0.037(4) 0.056(5) 0.027(4) -0.006(3) 0.006(3) -0.005(4)
C18 0.049(5) 0.061(5) 0.065(5) 0.035(4) 0.031(4) 0.014(4)
C19 0.032(4) 0.044(4) 0.045(4) -0.006(3) 0.011(3) -0.016(3)
C20 0.025(3) 0.018(3) 0.028(3) 0.006(3) -0.002(3) -0.001(3)
C21 0.034(4) 0.044(4) 0.014(3) 0.002(3) 0.004(3) -0.015(3)
C22 0.031(4) 0.042(4) 0.035(4) 0.002(3) 0.008(3) 0.010(3)
C23 0.033(3) 0.029(4) 0.019(3) 0.000(3) 0.004(3) 0.006(3)
C24 0.031(3) 0.044(4) 0.021(3) 0.012(3) 0.004(3) -0.004(3)
C25 0.024(3) 0.035(4) 0.033(4) 0.000(3) 0.008(3) 0.003(3)
C26 0.035(4) 0.027(4) 0.035(4) -0.007(3) 0.004(3) -0.013(3)
C27 0.037(4) 0.022(3) 0.025(3) -0.010(3) -0.005(3) 0.005(3)
C28 0.038(4) 0.027(4) 0.014(3) 0.002(3) -0.005(3) 0.003(3)
C29 0.025(3) 0.028(4) 0.031(4) -0.005(3) -0.002(3) -0.002(3)
C30 0.035(4) 0.036(4) 0.021(3) -0.006(3) -0.013(3) 0.012(3)
C31 0.040(4) 0.026(4) 0.029(4) 0.007(3) 0.000(3) -0.011(3)
C32 0.022(3) 0.019(3) 0.029(3) 0.001(3) 0.001(3) 0.000(3)
C33 0.032(3) 0.027(4) 0.021(3) 0.001(3) 0.007(3) 0.000(3)
C34 0.038(4) 0.026(4) 0.032(4) 0.004(3) -0.006(3) 0.000(3)
C35 0.029(3) 0.027(4) 0.030(4) 0.000(3) -0.005(3) 0.008(3)
C39 0.020(3) 0.019(3) 0.020(3) -0.002(2) -0.002(2) 0.008(2)
C40 0.024(3) 0.025(3) 0.025(3) -0.002(3) 0.011(3) -0.001(3)
C41 0.030(3) 0.025(3) 0.019(3) -0.001(3) -0.003(3) 0.006(3)
C42 0.021(3) 0.017(3) 0.019(3) 0.004(2) 0.007(2) -0.006(2)
C43 0.022(3) 0.043(4) 0.025(3) 0.004(3) 0.001(3) -0.009(3)
C44 0.023(3) 0.048(4) 0.015(3) -0.002(3) 0.003(3) 0.001(3)
C45 0.038(4) 0.048(5) 0.031(4) 0.000(3) 0.011(3) -0.006(3)

loop_
_atom_type_symbol
_atom_type_description
_atom_type_scat_dispersion_real
_atom_type_scat_dispersion_imag
_atom_type_scat_source
C C 0.0033 0.0016 'International Tables Vol C Tables 4.2.6.8 and 6.1.1.4'
H H 0.0000 0.0000 'International Tables Vol C Tables 4.2.6.8 and 6.1.1.4'
Si Si 0.0817 0.0704 'International Tables Vol C Tables 4.2.6.8 and 6.1.1.4'

loop_
_geom_angle_atom_site_label_1
_geom_angle_atom_site_label_2
_geom_angle_atom_site_label_3
_geom_angle
C46 Si17 Si21 104.7(6)
C46 Si17 Si16 110.9(5)
Si21 Si17 Si16 111.4(4)
C46 Si17 Si18 117.1(8)
Si21 Si17 Si18 105.8(9)
Si16 Si17 Si18 106.9(7)
C36 Si18 C38 111(2)
C36 Si18 C37 109.0(19)
C38 Si18 C37 113(2)
C36 Si18 Si17 108.5(14)
C38 Si18 Si17 113(2)
C37 Si18 Si17 103.3(16)
C49 Si21 C48 117.4(14)
C49 Si21 C47 103.0(12)
C48 Si21 C47 107.5(10)
C49 Si21 Si17 108.1(10)
C48 Si21 Si17 112.5(10)
C47 Si21 Si17 107.5(8)
Si22 C46 Si17 126.0(9)
C50 Si22 C51 110.0(9)
C50 Si22 C46 107.7(7)
C51 Si22 C46 112.2(10)
C50 Si22 C52 107.9(15)
C51 Si22 C52 107.9(16)
C46 Si22 C52 111.1(15)
C74 Si71 Si75 109.5(6)
C74 Si71 Si73 103.8(3)
Si75 Si71 Si73 104.9(5)
C74 Si71 Si16 114.3(3)
Si75 Si71 Si16 108.8(4)
Si73 Si71 Si16 115.02(19)
C75 Si72 C74 108.1(6)
C75 Si72 C77 108.5(7)
C74 Si72 C77 108.8(7)
C75 Si72 C76 106.3(11)
C74 Si72 C76 121.0(8)
C77 Si72 C76 103.6(10)
Si72 C74 Si71 125.9(5)
C82 Si73 C83 109.9(10)
C82 Si73 C81 105.7(8)
C83 Si73 C81 108.2(6)
C82 Si73 Si71 109.1(8)
C83 Si73 Si71 113.7(6)
C81 Si73 Si71 109.9(3)
C78 Si75 C80 103.9(14)
C78 Si75 C79 108.0(13)
C80 Si75 C79 103.1(15)
C78 Si75 Si71 113.9(11)
C80 Si75 Si71 109.3(14)
C79 Si75 Si71 117.3(9)
C39 Si19 C41 107.6(3)
C39 Si19 C40 107.4(3)
C41 Si19 C40 107.9(3)
C39 Si19 Si13 110.10(18)
C41 Si19 Si13 107.74(19)
C40 Si19 Si13 115.85(19)
C43 Si20 C42 110.4(3)
C43 Si20 C45 108.6(3)
C42 Si20 C45 108.9(3)
C43 Si20 C44 109.0(3)
C42 Si20 C44 111.5(3)
C45 Si20 C44 108.4(3)
C3 Si1 C2 108.6(3)
C3 Si1 C1 106.9(3)
C2 Si1 C1 107.6(3)
C3 Si1 Si2 109.0(2)
C2 Si1 Si2 108.5(2)
C1 Si1 Si2 116.0(2)
C16 Si2 Si3 117.1(2)
C16 Si2 Si1 109.6(2)
Si3 Si2 Si1 109.49(9)
C16 Si2 Si8 103.5(2)
Si3 Si2 Si8 111.77(9)
Si1 Si2 Si8 104.60(9)
C5 Si3 C4 105.0(3)
C5 Si3 Si2 106.07(19)
C4 Si3 Si2 112.0(2)
C5 Si3 Si4 106.97(19)
C4 Si3 Si4 112.8(2)
Si2 Si3 Si4 113.29(9)
C6 Si4 C7 105.3(3)
C6 Si4 Si5 113.39(19)
C7 Si4 Si5 107.80(19)
C6 Si4 Si3 112.66(19)
C7 Si4 Si3 106.1(2)
Si5 Si4 Si3 111.04(9)
C9 Si5 C8 106.0(3)
C9 Si5 Si6 105.47(19)
C8 Si5 Si6 112.49(19)
C9 Si5 Si4 112.36(19)
C8 Si5 Si4 106.5(2)
Si6 Si5 Si4 113.89(9)
C20 Si6 Si5 113.39(19)
C20 Si6 Si7 117.16(19)
Si5 Si6 Si7 107.77(9)
C20 Si6 Si11 103.59(19)
Si5 Si6 Si11 109.24(8)
Si7 Si6 Si11 105.09(8)
C10 Si7 C11 108.2(3)
C10 Si7 C12 105.5(3)
C11 Si7 C12 108.6(3)
C10 Si7 Si6 109.0(2)
C11 Si7 Si6 109.9(2)
C12 Si7 Si6 115.4(2)
C15 Si8 C14 107.6(3)
C15 Si8 C13 106.5(3)
C14 Si8 C13 108.9(3)
C15 Si8 Si2 111.4(2)
C14 Si8 Si2 113.6(2)
C13 Si8 Si2 108.7(2)
C19 Si9 C17 109.0(3)
C19 Si9 C16 110.0(3)
C17 Si9 C16 114.2(3)
C19 Si9 C18 107.3(3)
C17 Si9 C18 108.3(3)
C16 Si9 C18 107.6(3)
C20 Si10 C23 109.8(3)
C20 Si10 C21 111.9(3)
C23 Si10 C21 111.6(3)
C20 Si10 C22 107.6(3)
C23 Si10 C22 107.6(3)
C21 Si10 C22 108.2(3)
C26 Si11 C25 107.0(3)
C26 Si11 C24 107.3(3)
C25 Si11 C24 107.8(3)
C26 Si11 Si6 108.3(2)
C25 Si11 Si6 114.6(2)
C24 Si11 Si6 111.6(2)
C27 Si12 C29 105.7(3)
C27 Si12 C28 108.7(3)
C29 Si12 C28 108.1(3)
C27 Si12 Si13 116.23(19)
C29 Si12 Si13 109.4(2)
C28 Si12 Si13 108.5(2)
C42 Si13 Si19 102.65(18)
C42 Si13 Si14 116.62(18)
Si19 Si13 Si14 112.39(8)
C42 Si13 Si12 110.43(18)
Si19 Si13 Si12 104.47(8)
Si14 Si13 Si12 109.48(8)
C31 Si14 C30 104.7(3)
C31 Si14 Si13 106.1(2)
C30 Si14 Si13 111.3(2)
C31 Si14 Si15 106.9(2)
C30 Si14 Si15 113.15(19)
Si13 Si14 Si15 113.91(9)
C33 Si15 C32 107.1(3)
C33 Si15 Si16 107.34(19)
C32 Si15 Si16 112.02(18)
C33 Si15 Si14 105.3(2)
C32 Si15 Si14 112.62(19)
Si16 Si15 Si14 111.94(9)
C35 Si16 C34 106.0(3)
C35 Si16 Si15 111.4(2)
C34 Si16 Si15 107.2(2)
C35 Si16 Si71 113.7(2)
C34 Si16 Si71 104.3(2)
Si15 Si16 Si71 113.38(14)
C35 Si16 Si17 100.8(3)
C34 Si16 Si17 115.6(3)
Si15 Si16 Si17 115.33(18)
Si71 Si16 Si17 14.43(11)
Si9 C16 Si2 123.5(3)
Si10 C20 Si6 122.5(3)
Si20 C42 Si13 124.1(3)

loop_
_geom_bond_atom_site_label_1
_geom_bond_atom_site_label_2
_geom_bond_distance
Si17 C46 1.912(14)
Si17 Si21 2.370(13)
Si17 Si16 2.387(7)
Si17 Si18 2.42(3)
Si18 C36 1.88(4)
Si18 C38 1.92(5)
Si18 C37 1.94(4)
Si21 C49 1.74(3)
Si21 C48 1.79(2)
Si21 C47 1.88(2)
C46 Si22 1.860(14)
Si22 C50 1.838(16)
Si22 C51 1.85(2)
Si22 C52 1.91(4)
Si71 C74 1.920(9)
Si71 Si75 2.33(2)
Si71 Si73 2.364(7)
Si71 Si16 2.371(5)
Si72 C75 1.842(12)
Si72 C74 1.863(11)
Si72 C77 1.902(15)
Si72 C76 1.91(3)
Si73 C82 1.87(2)
Si73 C83 1.887(15)
Si73 C81 1.894(10)
Si75 C78 1.83(2)
Si75 C80 1.84(3)
Si75 C79 1.86(2)
Si19 C39 1.872(5)
Si19 C41 1.877(6)
Si19 C40 1.878(5)
Si19 Si13 2.352(2)
Si20 C43 1.859(6)
Si20 C42 1.872(5)
Si20 C45 1.872(7)
Si20 C44 1.876(6)
Si1 C3 1.873(6)
Si1 C2 1.874(6)
Si1 C1 1.883(6)
Si1 Si2 2.368(2)
Si2 C16 1.879(6)
Si2 Si3 2.358(2)
Si2 Si8 2.395(2)
Si3 C5 1.890(5)
Si3 C4 1.894(6)
Si3 Si4 2.366(2)
Si4 C6 1.886(6)
Si4 C7 1.899(6)
Si4 Si5 2.361(2)
Si5 C9 1.893(6)
Si5 C8 1.897(6)
Si5 Si6 2.361(2)
Si6 C20 1.919(6)
Si6 Si7 2.367(2)
Si6 Si11 2.379(2)
Si7 C10 1.870(6)
Si7 C11 1.872(6)
Si7 C12 1.880(6)
Si8 C15 1.865(6)
Si8 C14 1.874(6)
Si8 C13 1.879(6)
Si9 C19 1.843(7)
Si9 C17 1.868(7)
Si9 C16 1.876(6)
Si9 C18 1.880(7)
Si10 C20 1.865(6)
Si10 C23 1.866(6)
Si10 C21 1.873(6)
Si10 C22 1.877(6)
Si11 C26 1.869(6)
Si11 C25 1.875(6)
Si11 C24 1.876(6)
Si12 C27 1.872(6)
Si12 C29 1.873(6)
Si12 C28 1.875(6)
Si12 Si13 2.368(2)
Si13 C42 1.910(5)
Si13 Si14 2.357(2)
Si14 C31 1.895(6)
Si14 C30 1.897(6)
Si14 Si15 2.363(2)
Si15 C33 1.891(6)
Si15 C32 1.892(6)
Si15 Si16 2.360(2)
Si16 C35 1.891(6)
Si16 C34 1.892(6)

loop_
_geom_torsion_atom_site_label_1
_geom_torsion_atom_site_label_2
_geom_torsion_atom_site_label_3
_geom_torsion_atom_site_label_4
_geom_torsion
C46 Si17 Si18 C36 -175.0(12)
Si21 Si17 Si18 C36 -58.9(15)
Si16 Si17 Si18 C36 59.9(16)
C46 Si17 Si18 C38 62(2)
Si21 Si17 Si18 C38 178(2)
Si16 Si17 Si18 C38 -63(2)
C46 Si17 Si18 C37 -59.5(18)
Si21 Si17 Si18 C37 56.7(16)
Si16 Si17 Si18 C37 175.5(13)
C46 Si17 Si21 C49 159.3(12)
Si16 Si17 Si21 C49 -80.7(12)
Si18 Si17 Si21 C49 35.1(14)
C46 Si17 Si21 C48 -69.4(11)
Si16 Si17 Si21 C48 50.5(10)
Si18 Si17 Si21 C48 166.4(11)
C46 Si17 Si21 C47 48.8(9)
Si16 Si17 Si21 C47 168.7(7)
Si18 Si17 Si21 C47 -75.5(10)
Si21 Si17 C46 Si22 -155.4(8)
Si16 Si17 C46 Si22 84.4(9)
Si18 Si17 C46 Si22 -38.7(14)
Si17 C46 Si22 C50 -163.8(9)
Si17 C46 Si22 C51 -42.6(13)
Si17 C46 Si22 C52 78.3(18)
C75 Si72 C74 Si71 -157.2(7)
C77 Si72 C74 Si71 85.2(8)
C76 Si72 C74 Si71 -34.4(14)
Si75 Si71 C74 Si72 72.6(8)
Si73 Si71 C74 Si72 -175.8(6)
Si16 Si71 C74 Si72 -49.7(7)
C74 Si71 Si73 C82 -66.6(9)
Si75 Si71 Si73 C82 48.3(10)
Si16 Si71 Si73 C82 167.8(8)
C74 Si71 Si73 C83 170.3(7)
Si75 Si71 Si73 C83 -74.8(8)
Si16 Si71 Si73 C83 44.8(6)
C74 Si71 Si73 C81 48.9(5)
Si75 Si71 Si73 C81 163.8(6)
Si16 Si71 Si73 C81 -76.7(4)
C74 Si71 Si75 C78 32.3(14)
Si73 Si71 Si75 C78 -78.6(13)
Si16 Si71 Si75 C78 157.8(11)
C74 Si71 Si75 C80 148.0(12)
Si73 Si71 Si75 C80 37.2(13)
Si16 Si71 Si75 C80 -86.4(12)
C74 Si71 Si75 C79 -95.2(11)
Si73 Si71 Si75 C79 153.9(10)
Si16 Si71 Si75 C79 30.3(13)
C3 Si1 Si2 C16 -144.7(3)
C2 Si1 Si2 C16 -26.6(3)
C1 Si1 Si2 C16 94.6(3)
C3 Si1 Si2 Si3 85.6(2)
C2 Si1 Si2 Si3 -156.3(2)
C1 Si1 Si2 Si3 -35.1(2)
C3 Si1 Si2 Si8 -34.3(2)
C2 Si1 Si2 Si8 83.8(2)
C1 Si1 Si2 Si8 -155.0(2)
C16 Si2 Si3 C5 177.8(3)
Si1 Si2 Si3 C5 -56.7(2)
Si8 Si2 Si3 C5 58.7(2)
C16 Si2 Si3 C4 -68.2(3)
Si1 Si2 Si3 C4 57.3(2)
Si8 Si2 Si3 C4 172.7(2)
C16 Si2 Si3 Si4 60.8(2)
Si1 Si2 Si3 Si4 -173.75(8)
Si8 Si2 Si3 Si4 -58.32(11)
C5 Si3 Si4 C6 -148.2(3)
C4 Si3 Si4 C6 96.8(3)
Si2 Si3 Si4 C6 -31.7(2)
C5 Si3 Si4 C7 -33.5(3)
C4 Si3 Si4 C7 -148.5(3)
Si2 Si3 Si4 C7 83.0(2)
C5 Si3 Si4 Si5 83.3(2)
C4 Si3 Si4 Si5 -31.6(2)
Si2 Si3 Si4 Si5 -160.15(8)
C6 Si4 Si5 C9 -83.3(3)
C7 Si4 Si5 C9 160.5(3)
Si3 Si4 Si5 C9 44.7(2)
C6 Si4 Si5 C8 161.1(3)
C7 Si4 Si5 C8 44.9(3)
Si3 Si4 Si5 C8 -70.9(2)
C6 Si4 Si5 Si6 36.5(2)
C7 Si4 Si5 Si6 -79.7(2)
Si3 Si4 Si5 Si6 164.57(8)
C9 Si5 Si6 C20 149.2(3)
C8 Si5 Si6 C20 -95.7(3)
Si4 Si5 Si6 C20 25.6(2)
C9 Si5 Si6 Si7 -79.4(2)
C8 Si5 Si6 Si7 35.7(2)
Si4 Si5 Si6 Si7 156.93(8)
C9 Si5 Si6 Si11 34.3(2)
C8 Si5 Si6 Si11 149.3(2)
Si4 Si5 Si6 Si11 -89.41(10)
C20 Si6 Si7 C10 178.2(3)
Si5 Si6 Si7 C10 48.9(2)
Si11 Si6 Si7 C10 -67.5(2)
C20 Si6 Si7 C11 -63.4(3)
Si5 Si6 Si7 C11 167.4(2)
Si11 Si6 Si7 C11 51.0(2)
C20 Si6 Si7 C12 59.8(3)
Si5 Si6 Si7 C12 -69.4(2)
Si11 Si6 Si7 C12 174.1(2)
C16 Si2 Si8 C15 -50.7(3)
Si3 Si2 Si8 C15 76.2(2)
Si1 Si2 Si8 C15 -165.4(2)
C16 Si2 Si8 C14 -172.3(3)
Si3 Si2 Si8 C14 -45.4(2)
Si1 Si2 Si8 C14 73.0(2)
C16 Si2 Si8 C13 66.3(3)
Si3 Si2 Si8 C13 -166.8(2)
Si1 Si2 Si8 C13 -48.4(2)
C20 Si6 Si11 C26 42.7(3)
Si5 Si6 Si11 C26 163.8(2)
Si7 Si6 Si11 C26 -80.8(2)
C20 Si6 Si11 C25 162.0(3)
Si5 Si6 Si11 C25 -76.8(2)
Si7 Si6 Si11 C25 38.6(2)
C20 Si6 Si11 C24 -75.1(3)
Si5 Si6 Si11 C24 46.0(2)
Si7 Si6 Si11 C24 161.4(2)
C39 Si19 Si13 C42 -49.5(3)
C41 Si19 Si13 C42 67.6(3)
C40 Si19 Si13 C42 -171.6(3)
C39 Si19 Si13 Si14 76.6(2)
C41 Si19 Si13 Si14 -166.3(2)
C40 Si19 Si13 Si14 -45.5(2)
C39 Si19 Si13 Si12 -164.8(2)
C41 Si19 Si13 Si12 -47.7(2)
C40 Si19 Si13 Si12 73.1(2)
C27 Si12 Si13 C42 94.6(3)
C29 Si12 Si13 C42 -145.9(3)
C28 Si12 Si13 C42 -28.1(3)
C27 Si12 Si13 Si19 -155.6(2)
C29 Si12 Si13 Si19 -36.1(2)
C28 Si12 Si13 Si19 81.6(2)
C27 Si12 Si13 Si14 -35.1(2)
C29 Si12 Si13 Si14 84.4(2)
C28 Si12 Si13 Si14 -157.8(2)
C42 Si13 Si14 C31 179.7(3)
Si19 Si13 Si14 C31 61.6(2)
Si12 Si13 Si14 C31 -54.0(2)
C42 Si13 Si14 C30 -67.0(3)
Si19 Si13 Si14 C30 174.9(2)
Si12 Si13 Si14 C30 59.3(2)
C42 Si13 Si14 Si15 62.4(2)
Si19 Si13 Si14 Si15 -55.72(11)
Si12 Si13 Si14 Si15 -171.34(8)
C31 Si14 Si15 C33 -32.4(3)
C30 Si14 Si15 C33 -147.1(3)
Si13 Si14 Si15 C33 84.5(2)
C31 Si14 Si15 C32 -148.8(3)
C30 Si14 Si15 C32 96.5(3)
Si13 Si14 Si15 C32 -31.9(2)
C31 Si14 Si15 Si16 84.0(2)
C30 Si14 Si15 Si16 -30.8(2)
Si13 Si14 Si15 Si16 -159.19(8)
C33 Si15 Si16 C35 157.6(3)
C32 Si15 Si16 C35 -85.1(3)
Si14 Si15 Si16 C35 42.5(2)
C33 Si15 Si16 C34 42.0(3)
C32 Si15 Si16 C34 159.3(3)
Si14 Si15 Si16 C34 -73.1(2)
C33 Si15 Si16 Si71 -72.5(2)
C32 Si15 Si16 Si71 44.7(2)
Si14 Si15 Si16 Si71 172.34(14)
C33 Si15 Si16 Si17 -88.2(3)
C32 Si15 Si16 Si17 29.0(3)
Si14 Si15 Si16 Si17 156.6(2)
C74 Si71 Si16 C35 59.8(4)
Si75 Si71 Si16 C35 -62.9(6)
Si73 Si71 Si16 C35 179.7(3)
C74 Si71 Si16 C34 174.9(4)
Si75 Si71 Si16 C34 52.1(6)
Si73 Si71 Si16 C34 -65.2(3)
C74 Si71 Si16 Si15 -68.8(4)
Si75 Si71 Si16 Si15 168.4(6)
Si73 Si71 Si16 Si15 51.0(2)
C74 Si71 Si16 Si17 32.1(9)
Si75 Si71 Si16 Si17 -90.6(12)
Si73 Si71 Si16 Si17 152.0(12)
C46 Si17 Si16 C35 151.2(6)
Si21 Si17 Si16 C35 35.0(5)
Si18 Si17 Si16 C35 -80.1(8)
C46 Si17 Si16 C34 -95.1(6)
Si21 Si17 Si16 C34 148.8(4)
Si18 Si17 Si16 C34 33.6(9)
C46 Si17 Si16 Si15 31.0(6)
Si21 Si17 Si16 Si15 -85.1(4)
Si18 Si17 Si16 Si15 159.7(8)
C46 Si17 Si16 Si71 -54.5(10)
Si21 Si17 Si16 Si71 -170.7(13)
Si18 Si17 Si16 Si71 74.2(13)
C19 Si9 C16 Si2 -82.3(4)
C17 Si9 C16 Si2 40.7(5)
C18 Si9 C16 Si2 161.1(4)
Si3 Si2 C16 Si9 49.4(4)
Si1 Si2 C16 Si9 -76.1(4)
Si8 Si2 C16 Si9 172.8(3)
C23 Si10 C20 Si6 75.1(4)
C21 Si10 C20 Si6 -49.3(4)
C22 Si10 C20 Si6 -168.0(3)
Si5 Si6 C20 Si10 90.0(3)
Si7 Si6 C20 Si10 -36.6(4)
Si11 Si6 C20 Si10 -151.7(3)
C43 Si20 C42 Si13 -77.2(4)
C45 Si20 C42 Si13 163.6(3)
C44 Si20 C42 Si13 44.1(4)
Si19 Si13 C42 Si20 173.0(3)
Si14 Si13 C42 Si20 49.7(4)
Si12 Si13 C42 Si20 -76.1(4)
